data_7110918
loop_
_publ_author_name
'Barbour, Leonard J.'
'Orr, G. William'
'Atwood, Jerry L.'

_publ_section_title
;
 Characterization of a well resolved supramolecular ice-like (H2O)10
 cluster in the solid state
;
_journal_issue 10
_journal_name_full 'Chemical Communications'
_journal_page_first 859
_journal_paper_doi 10.1039/b001862g
_journal_year 2000
_chemical_formula_sum 'C80 H104 Co2 N20 O36'
_chemical_formula_weight 2039.69
_chemical_name_common Co-ISO
_chemical_name_systematic
; 
 ? 
;
_space_group_IT_number 15
_symmetry_space_group_name_Hall '-C 2yc'
_symmetry_space_group_name_H-M 'C 1 2/c 1'
_atom_sites_solution_hydrogens geom
_atom_sites_solution_primary direct
_atom_sites_solution_secondary difmap
_audit_creation_method SHELXL-97
_cell_angle_alpha 90.00
_cell_angle_beta 90.8860(10)
_cell_angle_gamma 90.00
_cell_formula_units_Z 4
_cell_length_a 21.8855(11)
_cell_length_b 19.6232(10)
_cell_length_c 22.1697(11)
_cell_measurement_temperature 173(2)
_cell_volume 9519.9(8)
_computing_cell_refinement SAINT
_computing_data_collection SMART
_computing_data_reduction SAINT
_computing_molecular_graphics 'X-Seed (Barbour, 1999)'
_computing_structure_refinement 'SHELXL-97 (Sheldrick, 1997)'
_computing_structure_solution 'SHELXS-97 (Sheldrick, 1990)'
_diffrn_ambient_temperature 173(2)
_diffrn_measured_fraction_theta_full 0.995
_diffrn_measured_fraction_theta_max 0.995
_diffrn_radiation_monochromator graphite
_diffrn_radiation_source 'fine-focus sealed tube'
_diffrn_radiation_type MoK\a
_diffrn_radiation_wavelength 0.71070
_diffrn_reflns_av_R_equivalents 0.0330
_diffrn_reflns_av_sigmaI/netI 0.0398
_diffrn_reflns_limit_h_max 28
_diffrn_reflns_limit_h_min -28
_diffrn_reflns_limit_k_max 24
_diffrn_reflns_limit_k_min -25
_diffrn_reflns_limit_l_max 28
_diffrn_reflns_limit_l_min -13
_diffrn_reflns_number 29439
_diffrn_reflns_theta_full 27.15
_diffrn_reflns_theta_max 27.15
_diffrn_reflns_theta_min 1.84
_exptl_absorpt_coefficient_mu 0.444
_exptl_absorpt_correction_T_max 0.9164
_exptl_absorpt_correction_T_min 0.8783
_exptl_crystal_density_diffrn 1.423
_exptl_crystal_density_method 'not measured'
_exptl_crystal_F_000 4264
_exptl_crystal_size_max 0.30
_exptl_crystal_size_mid 0.30
_exptl_crystal_size_min 0.20
_refine_diff_density_max 1.816
_refine_diff_density_min -0.524
_refine_diff_density_rms 0.091
_refine_ls_extinction_method none
_refine_ls_goodness_of_fit_ref 1.071
_refine_ls_hydrogen_treatment mixed
_refine_ls_matrix_type full
_refine_ls_number_parameters 691
_refine_ls_number_reflns 10498
_refine_ls_number_restraints 24
_refine_ls_restrained_S_all 1.078
_refine_ls_R_factor_all 0.1006
_refine_ls_R_factor_gt 0.0673
_refine_ls_shift/su_max 0.025
_refine_ls_shift/su_mean 0.001
_refine_ls_structure_factor_coef Fsqd
_refine_ls_weighting_details 'calc w=1/[\s^2^(Fo^2^)+(0.1139P)^2^+16.4267P] where P=(Fo^2^+2Fc^2^)/3'
_refine_ls_weighting_scheme calc
_refine_ls_wR_factor_gt 0.1857
_refine_ls_wR_factor_ref 0.2084
_reflns_number_gt 7050
_reflns_number_total 10498
_reflns_threshold_expression >2sigma(I)
_cod_data_source_file b001862gsup1.cif
_cod_data_source_block d:\xray\current\coiso\coiso-~1\sad
_cod_original_sg_symbol_H-M C2/c
_cod_database_code 7110918

loop_
_symmetry_equiv_pos_as_xyz
'x, y, z'
'-x, y, -z+1/2'
'x+1/2, y+1/2, z'
'-x+1/2, y+1/2, -z+1/2'
'-x, -y, -z'
'x, -y, z-1/2'
'-x+1/2, -y+1/2, -z'
'x+1/2, -y+1/2, z-1/2'

loop_
_atom_site_label
_atom_site_type_symbol
_atom_site_fract_x
_atom_site_fract_y
_atom_site_fract_z
_atom_site_U_iso_or_equiv
_atom_site_adp_type
_atom_site_occupancy
_atom_site_symmetry_multiplicity
_atom_site_calc_flag
_atom_site_refinement_flags
Co1 Co 0.0000 0.51019(3) 0.2500 0.02560(17) Uani 1 2 d S
Co2 Co 0.0000 0.97602(4) 0.2500 0.02891(18) Uani 1 2 d S
H102 H -0.018(2) 0.1903(18) 0.397(2) 0.087(7) Uiso 1 1 d D
C1A C 0.19192(15) 0.46962(17) 0.20849(16) 0.0287(7) Uani 1 1 d .
H1A H 0.2215 0.4378 0.2227 0.034 Uiso 1 1 calc R
C2A C 0.13270(15) 0.46692(17) 0.22945(15) 0.0287(7) Uani 1 1 d .
H2A H 0.1229 0.4338 0.2590 0.034 Uiso 1 1 calc R
N3A N 0.08837(13) 0.50948(14) 0.20956(12) 0.0266(6) Uani 1 1 d .
C4A C 0.10382(16) 0.55576(17) 0.16773(15) 0.0285(7) Uani 1 1 d .
H4A H 0.0729 0.5852 0.1522 0.034 Uiso 1 1 calc R
C5A C 0.16220(16) 0.56266(17) 0.14635(15) 0.0288(7) Uani 1 1 d .
H5A H 0.1712 0.5973 0.1179 0.035 Uiso 1 1 calc R
C6A C 0.20803(15) 0.51883(16) 0.16661(15) 0.0254(7) Uani 1 1 d .
C7A C 0.27264(16) 0.52220(17) 0.14358(16) 0.0305(7) Uani 1 1 d .
H7A1 H 0.3009 0.5051 0.1754 0.037 Uiso 1 1 calc R
H7A2 H 0.2760 0.4915 0.1083 0.037 Uiso 1 1 calc R
N8A N 0.29203(13) 0.59013(15) 0.12602(13) 0.0304(6) Uani 1 1 d .
H8A H 0.3061 0.6183 0.1538 0.036 Uiso 1 1 calc R
C9A C 0.28889(15) 0.61092(17) 0.06835(15) 0.0277(7) Uani 1 1 d .
O10A O 0.26875(12) 0.57328(12) 0.02761(11) 0.0367(6) Uani 1 1 d .
C11A C 0.31088(15) 0.68103(17) 0.05499(15) 0.0287(7) Uani 1 1 d .
C12A C 0.33789(17) 0.6921(2) -0.00084(17) 0.0366(8) Uani 1 1 d .
H12A H 0.3436 0.6550 -0.0277 0.044 Uiso 1 1 calc R
C13A C 0.3564(2) 0.7569(2) -0.01735(19) 0.0409(9) Uani 1 1 d .
H13A H 0.3758 0.7638 -0.0549 0.049 Uiso 1 1 calc R
C14A C 0.34671(17) 0.81129(19) 0.02077(18) 0.0365(8) Uani 1 1 d .
H14A H 0.3587 0.8558 0.0091 0.044 Uiso 1 1 calc R
C15A C 0.31928(15) 0.80095(17) 0.07642(16) 0.0289(7) Uani 1 1 d .
C16A C 0.30207(15) 0.73557(17) 0.09418(15) 0.0275(7) Uani 1 1 d .
H16A H 0.2845 0.7283 0.1326 0.033 Uiso 1 1 calc R
C17A C 0.30625(15) 0.85925(17) 0.11785(15) 0.0274(7) Uani 1 1 d .
O18A O 0.31540(13) 0.85689(13) 0.17271(11) 0.0405(6) Uani 1 1 d .
N19A N 0.28216(13) 0.91500(14) 0.09090(13) 0.0287(6) Uani 1 1 d .
H19A H 0.2756 0.9148 0.0516 0.034 Uiso 1 1 calc R
C20A C 0.26705(15) 0.97481(17) 0.12535(16) 0.0290(7) Uani 1 1 d .
H20C H 0.2672 1.0148 0.0981 0.035 Uiso 1 1 calc R
H20D H 0.2993 0.9821 0.1565 0.035 Uiso 1 1 calc R
C21A C 0.20552(15) 0.97154(17) 0.15624(15) 0.0267(7) Uani 1 1 d .
C22A C 0.18589(16) 1.02660(18) 0.18968(17) 0.0326(8) Uani 1 1 d .
H22A H 0.2115 1.0654 0.1944 0.039 Uiso 1 1 calc R
C23A C 0.12964(17) 1.02544(19) 0.21609(17) 0.0352(8) Uani 1 1 d .
H23A H 0.1175 1.0640 0.2389 0.042 Uiso 1 1 calc R
N24A N 0.09072(13) 0.97256(15) 0.21146(13) 0.0309(6) Uani 1 1 d .
C25A C 0.11065(18) 0.9188(2) 0.18017(18) 0.0432(10) Uani 1 1 d .
H25A H 0.0845 0.8803 0.1766 0.052 Uiso 1 1 calc R
C26A C 0.16685(18) 0.9158(2) 0.15268(18) 0.0415(9) Uani 1 1 d .
H26A H 0.1788 0.8759 0.1316 0.050 Uiso 1 1 calc R
C1B C 0.10298(16) 0.57118(18) 0.41265(16) 0.0310(7) Uani 1 1 d .
H1B H 0.1290 0.6085 0.4223 0.037 Uiso 1 1 calc R
C2B C 0.07889(15) 0.56430(18) 0.35527(16) 0.0305(7) Uani 1 1 d .
H2B H 0.0895 0.5972 0.3258 0.037 Uiso 1 1 calc R
N3B N 0.04124(12) 0.51341(14) 0.33885(12) 0.0273(6) Uani 1 1 d .
C4B C 0.02822(16) 0.46663(17) 0.38109(15) 0.0304(7) Uani 1 1 d .
H4B H 0.0021 0.4298 0.3703 0.037 Uiso 1 1 calc R
C5B C 0.05093(16) 0.46962(18) 0.43928(16) 0.0316(8) Uani 1 1 d .
H5B H 0.0407 0.4353 0.4676 0.038 Uiso 1 1 calc R
C6B C 0.08903(16) 0.52330(17) 0.45640(16) 0.0295(7) Uani 1 1 d .
C7B C 0.11390(19) 0.5270(2) 0.52024(17) 0.0391(9) Uani 1 1 d .
H7B1 H 0.1511 0.4984 0.5233 0.047 Uiso 1 1 calc R
H7B2 H 0.0832 0.5077 0.5478 0.047 Uiso 1 1 calc R
N8B N 0.12964(16) 0.59840(19) 0.54097(16) 0.0462(8) Uani 1 1 d .
H8B H 0.1009 0.6258 0.5540 0.055 Uiso 1 1 calc R
C9B C 0.18612(18) 0.6189(2) 0.53938(18) 0.0405(9) Uani 1 1 d .
O10B O 0.22801(15) 0.58183(15) 0.52141(16) 0.0579(9) Uani 1 1 d .
C11B C 0.1968(2) 0.68932(19) 0.56144(17) 0.0393(9) Uani 1 1 d .
C12B C 0.2545(2) 0.7018(3) 0.5890(2) 0.0552(12) Uani 1 1 d .
H12B H 0.2823 0.6652 0.5954 0.066 Uiso 1 1 calc R
C13B C 0.2704(2) 0.7667(3) 0.6066(2) 0.0555(12) Uani 1 1 d .
H13B H 0.3086 0.7743 0.6262 0.067 Uiso 1 1 calc R
C14B C 0.2323(2) 0.8197(2) 0.59636(19) 0.0504(11) Uani 1 1 d .
H14B H 0.2440 0.8644 0.6083 0.060 Uiso 1 1 calc R
C15B C 0.1768(2) 0.80872(19) 0.56863(17) 0.0395(9) Uani 1 1 d .
C16B C 0.15812(16) 0.74466(17) 0.55205(16) 0.0282(7) Uani 1 1 d .
H16B H 0.1188 0.7381 0.5342 0.034 Uiso 1 1 calc R
C17B C 0.13008(17) 0.8692(2) 0.55636(19) 0.0433(10) Uani 1 1 d .
O18B O 0.07588(15) 0.86245(16) 0.56768(17) 0.0608(9) Uani 1 1 d .
N19B N 0.15544(16) 0.92317(17) 0.53531(14) 0.0418(8) Uani 1 1 d .
H19B H 0.1952 0.9249 0.5300 0.050 Uiso 1 1 calc R
C20B C 0.11735(17) 0.98049(19) 0.52071(16) 0.0337(8) Uani 1 1 d .
H20A H 0.1419 1.0226 0.5249 0.040 Uiso 1 1 calc R
H20B H 0.0839 0.9829 0.5502 0.040 Uiso 1 1 calc R
C21B C 0.08943(15) 0.97807(17) 0.45723(15) 0.0282(7) Uani 1 1 d .
C22B C 0.04911(17) 1.02850(19) 0.43812(16) 0.0337(8) Uani 1 1 d .
H22B H 0.0379 1.0640 0.4649 0.040 Uiso 1 1 calc R
C23B C 0.02541(16) 1.02709(18) 0.38026(16) 0.0317(8) Uani 1 1 d .
H23B H -0.0030 1.0615 0.3687 0.038 Uiso 1 1 calc R
N24B N 0.04032(13) 0.97955(15) 0.33908(13) 0.0294(6) Uani 1 1 d .
C25B C 0.07981(17) 0.9315(2) 0.35794(17) 0.0385(9) Uani 1 1 d .
H25B H 0.0920 0.8977 0.3299 0.046 Uiso 1 1 calc R
C26B C 0.10366(17) 0.92839(19) 0.41589(17) 0.0360(8) Uani 1 1 d .
H26B H 0.1299 0.8919 0.4273 0.043 Uiso 1 1 calc R
O1C O 0.16461(19) 0.6624(2) 0.27540(15) 0.0846(14) Uani 1 1 d .
O2C O 0.18876(16) 0.7221(2) 0.19854(18) 0.0664(9) Uani 1 1 d D
O3C O 0.25961(17) 0.66520(16) 0.24553(15) 0.0605(9) Uani 1 1 d .
N4C N 0.2040(2) 0.6834(2) 0.24018(18) 0.0552(11) Uani 1 1 d .
O1D O 0.03351(18) 0.6525(3) 0.0701(2) 0.0837(18) Uani 0.829(4) 1 d PD
O2D O -0.01070(17) 0.67457(19) -0.01275(19) 0.0537(10) Uani 0.829(4) 1 d P
O3D O -0.0411(3) 0.7326(3) 0.0645(2) 0.1109(17) Uani 1 1 d D
N4D N -0.0040(2) 0.6860(2) 0.0414(2) 0.0510(12) Uani 0.829(4) 1 d P
O1D' O -0.0106(8) 0.8299(8) 0.0003(8) 0.045(4) Uiso 0.171(4) 1 d P
O2D' O 0.0277(8) 0.8220(9) 0.0904(8) 0.050(5) Uiso 0.171(4) 1 d P
N4D' N -0.0114(9) 0.8055(9) 0.0525(9) 0.038(4) Uiso 0.171(4) 1 d P
O1W O 0.0000 1.0832(2) 0.2500 0.0343(8) Uani 1 2 d S
H1W H 0.023(2) 1.112(2) 0.266(2) 0.050(13) Uiso 1 1 d .
O2W O 0.0000 0.8667(2) 0.2500 0.0349(8) Uani 1 2 d S
H2W H -0.025(2) 0.839(2) 0.232(2) 0.054(14) Uiso 1 1 d .
O3W O 0.0000 0.6195(2) 0.2500 0.0341(8) Uani 1 2 d S
H3W H 0.020(3) 0.640(3) 0.227(3) 0.08(2) Uiso 1 1 d .
O4W O 0.0000 0.40357(19) 0.2500 0.0323(8) Uani 1 2 d S
H4W H -0.017(2) 0.379(2) 0.276(2) 0.048(13) Uiso 1 1 d .
O5W O -0.07682(15) 0.77835(16) 0.18549(15) 0.0516(7) Uani 1 1 d D
O6W O 0.06027(18) 0.71764(19) 0.1841(2) 0.0800(12) Uani 1 1 d D
O7W O -0.05981(14) 0.32601(16) 0.33203(15) 0.0529(8) Uani 1 1 d D
O8W O 0.14678(14) 0.26339(15) 0.24400(14) 0.0447(7) Uani 1 1 d D
O9W O 0.08443(15) 0.16205(15) 0.30881(14) 0.0489(7) Uani 1 1 d D
O10W O 0.00973(16) 0.22658(18) 0.39420(15) 0.0583(8) Uani 1 1 d D
H71W H -0.039(2) 0.2873(15) 0.347(3) 0.087(7) Uiso 1 1 d D
H72W H -0.0967(14) 0.312(2) 0.313(2) 0.087(7) Uiso 1 1 d D
H81W H 0.157(2) 0.292(2) 0.2773(18) 0.087(7) Uiso 1 1 d D
H82W H 0.1817(14) 0.237(2) 0.234(2) 0.087(7) Uiso 1 1 d D
H91W H 0.105(2) 0.1937(18) 0.2838(19) 0.087(7) Uiso 1 1 d D
H92W H 0.064(2) 0.186(2) 0.3392(18) 0.087(7) Uiso 1 1 d D
H101 H 0.005(2) 0.2561(19) 0.4286(16) 0.087(7) Uiso 1 1 d D
H62W H 0.1032(6) 0.722(4) 0.187(3) 0.150 Uiso 1 1 d D
H61W H 0.049(3) 0.693(4) 0.149(2) 0.150 Uiso 1 1 d D
H51W H -0.062(4) 0.755(3) 0.1506(15) 0.150 Uiso 1 1 d D
H52W H -0.087(3) 0.744(2) 0.2152(15) 0.150 Uiso 1 1 d D

loop_
_atom_site_aniso_label
_atom_site_aniso_U_11
_atom_site_aniso_U_22
_atom_site_aniso_U_33
_atom_site_aniso_U_23
_atom_site_aniso_U_13
_atom_site_aniso_U_12
Co1 0.0248(3) 0.0298(3) 0.0222(3) 0.000 0.0013(2) 0.000
Co2 0.0213(3) 0.0425(4) 0.0229(3) 0.000 0.0001(2) 0.000
C1A 0.0279(17) 0.0259(16) 0.0322(18) 0.0041(13) -0.0015(14) 0.0020(13)
C2A 0.0298(18) 0.0303(17) 0.0260(17) 0.0052(13) -0.0019(14) -0.0002(14)
N3A 0.0272(14) 0.0279(14) 0.0248(14) 0.0014(11) 0.0009(11) -0.0007(11)
C4A 0.0329(18) 0.0263(16) 0.0262(17) 0.0025(13) 0.0001(14) 0.0053(14)
C5A 0.0363(19) 0.0244(16) 0.0259(17) 0.0046(13) 0.0031(14) 0.0022(14)
C6A 0.0288(17) 0.0236(16) 0.0238(16) -0.0048(12) 0.0015(13) -0.0011(13)
C7A 0.0290(18) 0.0321(18) 0.0304(18) 0.0003(14) 0.0038(14) 0.0000(14)
N8A 0.0347(16) 0.0323(15) 0.0243(14) -0.0026(12) 0.0022(12) -0.0099(12)
C9A 0.0250(16) 0.0300(17) 0.0283(17) -0.0031(14) 0.0029(13) 0.0042(13)
O10A 0.0489(16) 0.0302(13) 0.0308(13) -0.0052(10) -0.0059(12) -0.0032(11)
C11A 0.0238(16) 0.0326(18) 0.0297(17) -0.0001(14) 0.0029(13) -0.0017(13)
C12A 0.041(2) 0.039(2) 0.0306(19) -0.0044(15) 0.0103(16) -0.0024(16)
C13A 0.043(2) 0.044(2) 0.037(2) -0.0002(16) 0.0163(17) -0.0016(17)
C14A 0.0328(19) 0.0344(19) 0.043(2) 0.0038(16) 0.0088(16) -0.0035(15)
C15A 0.0259(17) 0.0306(18) 0.0300(18) -0.0012(14) -0.0013(14) -0.0022(13)
C16A 0.0251(17) 0.0338(18) 0.0235(16) -0.0015(13) 0.0017(13) -0.0027(13)
C17A 0.0241(16) 0.0294(17) 0.0286(17) 0.0009(13) 0.0004(13) -0.0056(13)
O18A 0.0611(18) 0.0312(13) 0.0290(14) -0.0008(10) -0.0096(12) -0.0007(12)
N19A 0.0269(14) 0.0332(15) 0.0261(15) -0.0001(12) 0.0018(11) 0.0006(12)
C20A 0.0251(17) 0.0287(17) 0.0333(18) -0.0008(14) 0.0040(14) -0.0005(13)
C21A 0.0260(16) 0.0298(17) 0.0242(16) 0.0021(13) -0.0009(13) -0.0005(13)
C22A 0.0316(19) 0.0266(17) 0.040(2) 0.0002(14) 0.0043(15) -0.0003(14)
C23A 0.0301(19) 0.036(2) 0.039(2) -0.0031(16) 0.0033(15) 0.0032(15)
N24A 0.0249(14) 0.0421(17) 0.0255(15) -0.0057(12) -0.0007(11) -0.0035(12)
C25A 0.034(2) 0.055(2) 0.041(2) -0.0189(18) 0.0107(17) -0.0156(18)
C26A 0.037(2) 0.045(2) 0.043(2) -0.0188(18) 0.0114(17) -0.0092(17)
C1B 0.0257(17) 0.0342(18) 0.0331(18) 0.0019(14) 0.0015(14) -0.0074(14)
C2B 0.0280(17) 0.0321(18) 0.0315(18) 0.0045(14) 0.0007(14) -0.0046(14)
N3B 0.0258(14) 0.0319(15) 0.0244(14) -0.0002(11) 0.0009(11) -0.0024(11)
C4B 0.0333(18) 0.0283(17) 0.0297(18) -0.0008(14) 0.0031(14) -0.0072(14)
C5B 0.0352(19) 0.0308(18) 0.0289(18) 0.0042(14) 0.0014(15) -0.0084(14)
C6B 0.0253(17) 0.0331(18) 0.0302(18) 0.0011(14) 0.0009(14) -0.0016(13)
C7B 0.041(2) 0.046(2) 0.0304(19) 0.0033(16) -0.0043(16) -0.0135(17)
N8B 0.0389(19) 0.056(2) 0.043(2) 0.0071(16) -0.0021(15) -0.0029(16)
C9B 0.036(2) 0.047(2) 0.038(2) 0.0039(17) 0.0019(16) 0.0127(17)
O10B 0.0541(19) 0.0372(16) 0.083(2) -0.0017(15) 0.0163(17) 0.0075(14)
C11B 0.054(2) 0.0313(19) 0.0320(19) -0.0036(15) -0.0085(17) 0.0080(17)
C12B 0.052(3) 0.062(3) 0.051(3) -0.003(2) -0.010(2) 0.033(2)
C13B 0.038(2) 0.082(3) 0.047(3) -0.022(2) -0.0093(19) -0.008(2)
C14B 0.059(3) 0.051(3) 0.041(2) -0.0027(19) -0.005(2) -0.017(2)
C15B 0.059(3) 0.0308(19) 0.0284(19) -0.0001(15) -0.0056(17) -0.0004(17)
C16B 0.0236(16) 0.0334(18) 0.0276(17) -0.0031(13) -0.0007(13) 0.0020(13)
C17B 0.0252(19) 0.054(2) 0.051(2) -0.023(2) 0.0093(17) -0.0079(17)
O18B 0.0490(19) 0.0454(18) 0.088(3) 0.0026(16) 0.0157(17) 0.0033(14)
N19B 0.045(2) 0.0440(19) 0.0363(18) 0.0010(14) -0.0005(15) 0.0066(15)
C20B 0.0332(19) 0.042(2) 0.0258(18) -0.0012(14) -0.0003(14) 0.0079(15)
C21B 0.0225(16) 0.0340(18) 0.0282(17) 0.0012(14) 0.0026(13) -0.0019(13)
C22B 0.0354(19) 0.0367(19) 0.0288(18) -0.0023(15) -0.0018(15) 0.0087(15)
C23B 0.0319(18) 0.0333(18) 0.0299(18) 0.0017(14) 0.0013(14) 0.0093(14)
N24B 0.0234(14) 0.0369(16) 0.0278(15) -0.0006(12) 0.0003(11) 0.0034(12)
C25B 0.0335(19) 0.046(2) 0.036(2) -0.0123(17) -0.0050(16) 0.0140(16)
C26B 0.0324(19) 0.038(2) 0.037(2) -0.0034(16) -0.0070(16) 0.0107(15)
O1C 0.090(3) 0.123(3) 0.0415(18) -0.011(2) 0.0185(18) -0.072(3)
O2C 0.059(2) 0.070(2) 0.071(2) 0.013(2) 0.0189(18) -0.0068(18)
O3C 0.074(2) 0.0445(18) 0.064(2) -0.0045(15) 0.0042(18) -0.0124(16)
N4C 0.063(3) 0.056(2) 0.047(2) -0.0148(19) 0.0152(19) -0.034(2)
O1D 0.043(2) 0.120(4) 0.088(3) 0.073(3) -0.016(2) -0.020(2)
O2D 0.050(2) 0.049(2) 0.062(3) 0.0096(18) -0.0041(18) -0.0024(17)
O3D 0.143(5) 0.125(4) 0.065(3) -0.006(3) -0.001(3) -0.019(4)
N4D 0.050(3) 0.045(3) 0.058(3) 0.011(2) 0.002(2) -0.010(2)
O1W 0.0287(19) 0.038(2) 0.036(2) 0.000 -0.0056(16) 0.000
O2W 0.0268(19) 0.043(2) 0.035(2) 0.000 -0.0015(16) 0.000
O3W 0.035(2) 0.036(2) 0.032(2) 0.000 0.0071(16) 0.000
O4W 0.035(2) 0.0301(19) 0.032(2) 0.000 0.0077(16) 0.000
O5W 0.0560(19) 0.0450(17) 0.0537(19) 0.0046(14) 0.0016(15) 0.0008(14)
O6W 0.070(3) 0.052(2) 0.119(4) 0.000(2) 0.042(2) -0.0032(19)
O7W 0.0478(18) 0.0526(18) 0.0580(19) 0.0187(15) -0.0082(15) -0.0169(14)
O8W 0.0440(16) 0.0417(16) 0.0482(17) -0.0091(13) -0.0073(13) 0.0007(12)
O9W 0.0562(19) 0.0421(16) 0.0485(18) -0.0058(13) -0.0009(14) -0.0095(14)
O10W 0.059(2) 0.059(2) 0.057(2) 0.0077(16) 0.0084(16) -0.0111(16)

loop_
_atom_type_symbol
_atom_type_description
_atom_type_scat_dispersion_real
_atom_type_scat_dispersion_imag
_atom_type_scat_source
C C 0.0033 0.0016 'International Tables Vol C Tables 4.2.6.8 and 6.1.1.4'
H H 0.0000 0.0000 'International Tables Vol C Tables 4.2.6.8 and 6.1.1.4'
N N 0.0061 0.0033 'International Tables Vol C Tables 4.2.6.8 and 6.1.1.4'
O O 0.0106 0.0060 'International Tables Vol C Tables 4.2.6.8 and 6.1.1.4'
Co Co 0.3494 0.9721 'International Tables Vol C Tables 4.2.6.8 and 6.1.1.4'

loop_
_geom_angle_atom_site_label_1
_geom_angle_atom_site_label_2
_geom_angle_atom_site_label_3
_geom_angle
_geom_angle_site_symmetry_1
_geom_angle_site_symmetry_3
O4W Co1 N3A 89.63(7) . 2
O4W Co1 N3A 89.63(7) . .
N3A Co1 N3A 179.26(15) 2 .
O4W Co1 O3W 180.000(1) . .
N3A Co1 O3W 90.37(7) 2 .
N3A Co1 O3W 90.37(7) . .
O4W Co1 N3B 91.68(8) . 2
N3A Co1 N3B 90.84(10) 2 2
N3A Co1 N3B 89.18(10) . 2
O3W Co1 N3B 88.32(8) . 2
O4W Co1 N3B 91.68(8) . .
N3A Co1 N3B 89.18(10) 2 .
N3A Co1 N3B 90.84(10) . .
O3W Co1 N3B 88.32(8) . .
N3B Co1 N3B 176.64(15) 2 .
O1W Co2 O2W 180.000(1) . .
O1W Co2 N24B 88.15(8) . 2
O2W Co2 N24B 91.85(8) . 2
O1W Co2 N24B 88.15(8) . .
O2W Co2 N24B 91.85(8) . .
N24B Co2 N24B 176.31(16) 2 .
O1W Co2 N24A 91.79(8) . 2
O2W Co2 N24A 88.21(8) . 2
N24B Co2 N24A 89.87(11) 2 2
N24B Co2 N24A 90.25(11) . 2
O1W Co2 N24A 91.79(8) . .
O2W Co2 N24A 88.21(8) . .
N24B Co2 N24A 90.25(11) 2 .
N24B Co2 N24A 89.87(11) . .
N24A Co2 N24A 176.42(16) 2 .
C2A C1A C6A 120.0(3) . .
N3A C2A C1A 122.6(3) . .
C4A N3A C2A 117.1(3) . .
C4A N3A Co1 121.5(2) . .
C2A N3A Co1 121.1(2) . .
N3A C4A C5A 123.3(3) . .
C4A C5A C6A 119.8(3) . .
C1A C6A C5A 117.2(3) . .
C1A C6A C7A 120.3(3) . .
C5A C6A C7A 122.5(3) . .
N8A C7A C6A 114.1(3) . .
C9A N8A C7A 121.5(3) . .
O10A C9A N8A 121.6(3) . .
O10A C9A C11A 121.1(3) . .
N8A C9A C11A 117.3(3) . .
C16A C11A C12A 119.8(3) . .
C16A C11A C9A 122.5(3) . .
C12A C11A C9A 117.5(3) . .
C13A C12A C11A 120.4(3) . .
C14A C13A C12A 120.0(4) . .
C13A C14A C15A 120.1(3) . .
C16A C15A C14A 120.3(3) . .
C16A C15A C17A 118.3(3) . .
C14A C15A C17A 121.3(3) . .
C11A C16A C15A 119.3(3) . .
O18A C17A N19A 121.6(3) . .
O18A C17A C15A 123.2(3) . .
N19A C17A C15A 115.1(3) . .
C17A N19A C20A 121.1(3) . .
N19A C20A C21A 114.6(3) . .
C22A C21A C26A 117.0(3) . .
C22A C21A C20A 119.5(3) . .
C26A C21A C20A 123.5(3) . .
C23A C22A C21A 120.3(3) . .
N24A C23A C22A 123.5(3) . .
C25A N24A C23A 115.9(3) . .
C25A N24A Co2 122.3(2) . .
C23A N24A Co2 121.8(2) . .
N24A C25A C26A 124.2(4) . .
C25A C26A C21A 119.2(3) . .
C2B C1B C6B 119.6(3) . .
N3B C2B C1B 123.3(3) . .
C2B N3B C4B 117.1(3) . .
C2B N3B Co1 121.1(2) . .
C4B N3B Co1 121.8(2) . .
N3B C4B C5B 123.1(3) . .
C4B C5B C6B 119.6(3) . .
C1B C6B C5B 117.3(3) . .
C1B C6B C7B 122.8(3) . .
C5B C6B C7B 119.9(3) . .
C6B C7B N8B 114.0(3) . .
C9B N8B C7B 119.3(4) . .
O10B C9B N8B 122.4(4) . .
O10B C9B C11B 122.6(4) . .
N8B C9B C11B 115.1(4) . .
C16B C11B C12B 117.8(4) . .
C16B C11B C9B 125.9(3) . .
C12B C11B C9B 116.0(3) . .
C13B C12B C11B 120.1(4) . .
C14B C13B C12B 120.9(4) . .
C13B C14B C15B 119.7(4) . .
C16B C15B C14B 121.5(4) . .
C16B C15B C17B 116.9(3) . .
C14B C15B C17B 121.6(4) . .
C15B C16B C11B 119.9(4) . .
O18B C17B N19B 126.0(4) . .
O18B C17B C15B 120.5(4) . .
N19B C17B C15B 113.4(3) . .
C17B N19B C20B 118.4(4) . .
N19B C20B C21B 114.0(3) . .
C26B C21B C22B 116.8(3) . .
C26B C21B C20B 123.0(3) . .
C22B C21B C20B 120.2(3) . .
C23B C22B C21B 119.9(3) . .
N24B C23B C22B 123.6(3) . .
C25B N24B C23B 115.9(3) . .
C25B N24B Co2 121.1(2) . .
C23B N24B Co2 122.9(2) . .
N24B C25B C26B 123.6(3) . .
C21B C26B C25B 120.1(3) . .
O2C N4C O1C 119.4(5) . .
O2C N4C O3C 119.3(4) . .
O1C N4C O3C 121.4(5) . .
N4D O3D N4D' 107.4(8) . .
O2D N4D O1D 118.5(6) . .
O2D N4D O3D 116.0(5) . .
O1D N4D O3D 125.4(6) . .
O2D' N4D' O1D' 120.6(19) . .
O2D' N4D' O3D 113.7(16) . .
O1D' N4D' O3D 120.6(16) . .

loop_
_geom_bond_atom_site_label_1
_geom_bond_atom_site_label_2
_geom_bond_distance
_geom_bond_site_symmetry_2
Co1 O4W 2.092(4) .
Co1 N3A 2.144(3) 2
Co1 N3A 2.144(3) .
Co1 O3W 2.145(4) .
Co1 N3B 2.155(3) 2
Co1 N3B 2.155(3) .
Co2 O1W 2.104(4) .
Co2 O2W 2.146(4) .
Co2 N24B 2.152(3) 2
Co2 N24B 2.152(3) .
Co2 N24A 2.175(3) 2
Co2 N24A 2.175(3) .
C1A C2A 1.385(5) .
C1A C6A 1.389(5) .
C2A N3A 1.349(4) .
N3A C4A 1.345(4) .
C4A C5A 1.376(5) .
C5A C6A 1.390(5) .
C6A C7A 1.512(5) .
C7A N8A 1.454(4) .
N8A C9A 1.343(4) .
C9A O10A 1.242(4) .
C9A C11A 1.489(5) .
C11A C16A 1.394(5) .
C11A C12A 1.397(5) .
C12A C13A 1.385(5) .
C13A C14A 1.381(5) .
C14A C15A 1.395(5) .
C15A C16A 1.396(5) .
C15A C17A 1.497(5) .
C17A O18A 1.230(4) .
C17A N19A 1.350(4) .
N19A C20A 1.442(4) .
C20A C21A 1.521(5) .
C21A C22A 1.382(5) .
C21A C26A 1.385(5) .
C22A C23A 1.372(5) .
C23A N24A 1.345(5) .
N24A C25A 1.339(5) .
C25A C26A 1.383(5) .
C1B C2B 1.376(5) .
C1B C6B 1.388(5) .
C2B N3B 1.341(4) .
N3B C4B 1.345(4) .
C4B C5B 1.376(5) .
C5B C6B 1.392(5) .
C6B C7B 1.510(5) .
C7B N8B 1.512(5) .
N8B C9B 1.300(5) .
C9B O10B 1.240(5) .
C9B C11B 1.484(6) .
C11B C16B 1.391(5) .
C11B C12B 1.416(6) .
C12B C13B 1.375(7) .
C13B C14B 1.349(7) .
C14B C15B 1.372(6) .
C15B C16B 1.370(5) .
C15B C17B 1.586(6) .
C17B O18B 1.223(5) .
C17B N19B 1.287(5) .
N19B C20B 1.434(5) .
C20B C21B 1.526(5) .
C21B C26B 1.377(5) .
C21B C22B 1.388(5) .
C22B C23B 1.376(5) .
C23B N24B 1.349(4) .
N24B C25B 1.342(5) .
C25B C26B 1.380(5) .
O1C N4C 1.243(5) .
O2C N4C 1.237(5) .
O3C N4C 1.272(5) .
O1D N4D 1.223(6) .
O2D N4D 1.229(6) .
O3D N4D 1.329(7) .
O3D N4D' 1.595(19) .
O1D' N4D' 1.25(2) .
O2D' N4D' 1.23(2) .

loop_
_geom_hbond_atom_site_label_D
_geom_hbond_atom_site_label_H
_geom_hbond_atom_site_label_A
_geom_hbond_distance_DH
_geom_hbond_distance_HA
_geom_hbond_distance_DA
_geom_hbond_angle_DHA
_geom_hbond_site_symmetry_A
O10W H101 O2D 0.964(9) 1.917(9) 2.872(5) 170(5) 6_566
O10W H102 O18B 0.944(10) 1.82(2) 2.707(5) 156(4) 5_566
N8A H8A O3C 0.88 2.47 3.123(4) 131.8 .
N19A H19A O10A 0.88 2.01 2.847(4) 159.2 7_565
N8B H8B O2D 0.88 2.36 3.058(5) 135.9 2
N19B H19B O10B 0.88 2.05 2.863(5) 153.2 7_566
O1W H1W O9W 0.83(4) 1.90(4) 2.726(4) 169(5) 1_565
O2W H2W O5W 0.86(4) 1.93(5) 2.793(4) 176(5) .
O3W H3W O6W 0.78(5) 2.01(5) 2.764(5) 162(6) .
O4W H4W O7W 0.84(4) 1.89(4) 2.722(4) 176(5) .
O7W H71W O10W 0.946(10) 1.900(17) 2.821(5) 164(5) .
O7W H72W O8W 0.945(10) 1.92(3) 2.806(4) 156(5) 2
O8W H81W O18A 0.950(10) 1.790(18) 2.723(4) 167(6) 4_545
O8W H82W O3C 0.949(10) 1.96(3) 2.819(4) 150(5) 4_545
O9W H91W O8W 0.951(10) 1.873(14) 2.818(4) 172(4) .
O9W H92W O10W 0.947(10) 1.884(14) 2.821(5) 169(5) .
O6W H61W O1D 0.954(9) 1.939(14) 2.885(7) 171(7) .
O6W H62W O2C 0.944(10) 1.888(13) 2.827(5) 173(8) .
O5W H51W O3D 0.963(10) 2.016(16) 2.945(6) 162(5) .
O5W H52W O6W 0.967(10) 2.36(3) 3.143(6) 138(4) 2
O5W H52W O1C 0.967(10) 2.35(3) 3.111(6) 135(4) 2
C25B H25B O5W 0.95 2.39 3.156(5) 137.5 2
